data_7246411
loop_
_publ_author_name
'Panja, Anangamohan'
'Das, Mainak'
'Jana, Narayan Ch.'
'Brand\~ao, Paula'
'Gomila, Rosa M.'
'Ortega-Castro, Joaqu\'in'
'Frontera, Antonio'
'Ray, Partha Pratim'

_publ_section_title
;
 Combined experimental and theoretical studies of conformationally diverse
 (thio)semicarbazone-based semiconducting materials
;
_journal_issue 14
_journal_name_full CrystEngComm
_journal_page_first 2133
_journal_page_last 2143
_journal_paper_doi 10.1039/D3CE00137G
_journal_volume 25
_journal_year 2023
_chemical_formula_sum 'C10 H13 N3 O3'
_chemical_formula_weight 223.23
_space_group_crystal_system monoclinic
_space_group_IT_number 14
_space_group_name_Hall '-P 2yn'
_space_group_name_H-M_alt 'P 1 21/n 1'
_atom_sites_solution_hydrogens mixed
_audit_creation_method SHELXL-2018/3
_audit_update_record
;
2023-02-05 deposited with the CCDC.	2023-03-07 downloaded from the CCDC.
;
_cell_angle_alpha 90
_cell_angle_beta 104.604(3)
_cell_angle_gamma 90
_cell_formula_units_Z 4
_cell_length_a 7.1754(6)
_cell_length_b 13.8861(11)
_cell_length_c 10.7991(8)
_cell_measurement_reflns_used 498
_cell_measurement_temperature 150(2)
_cell_measurement_theta_max 25.12
_cell_measurement_theta_min 2.90
_cell_volume 1041.24(14)
_computing_cell_refinement 'Bruker Smart'
_computing_data_collection 'Bruker Smart'
_computing_data_reduction 'Bruker Saint'
_computing_molecular_graphics 'Mercury (Macrae et al 2008)'
_computing_publication_material 'SHELXL-2016/4 (Sheldrick, 2016)'
_computing_structure_refinement 'SHELXL-2018/3 (Sheldrick, 2018)'
_computing_structure_solution 'SHELXT 2014/5 (Sheldrick, 2014)'
_diffrn_ambient_temperature 150(2)
_diffrn_measured_fraction_theta_full 0.988
_diffrn_measured_fraction_theta_max 0.992
_diffrn_measurement_device_type CCD
_diffrn_measurement_method 'omega and phi scans'
_diffrn_radiation_type MoK\a
_diffrn_radiation_wavelength 0.71073
_diffrn_reflns_av_R_equivalents 0.0284
_diffrn_reflns_av_unetI/netI 0.0159
_diffrn_reflns_Laue_measured_fraction_full 0.988
_diffrn_reflns_Laue_measured_fraction_max 0.992
_diffrn_reflns_limit_h_max 10
_diffrn_reflns_limit_h_min -10
_diffrn_reflns_limit_k_max 19
_diffrn_reflns_limit_k_min -19
_diffrn_reflns_limit_l_max 14
_diffrn_reflns_limit_l_min -15
_diffrn_reflns_number 27327
_diffrn_reflns_point_group_measured_fraction_full 0.988
_diffrn_reflns_point_group_measured_fraction_max 0.992
_diffrn_reflns_theta_full 25.242
_diffrn_reflns_theta_max 30.547
_diffrn_reflns_theta_min 3.086
_diffrn_source 'fine-focus sealed tube'
_exptl_absorpt_coefficient_mu 0.107
_exptl_absorpt_correction_T_max 0.7496
_exptl_absorpt_correction_T_min 0.5782
_exptl_absorpt_correction_type multi-scan
_exptl_absorpt_process_details sadabs
_exptl_crystal_colour light-yellow
_exptl_crystal_density_diffrn 1.424
_exptl_crystal_description needle
_exptl_crystal_F_000 472
_exptl_crystal_size_max 0.220
_exptl_crystal_size_mid 0.200
_exptl_crystal_size_min 0.040
_refine_diff_density_max 0.388
_refine_diff_density_min -0.186
_refine_diff_density_rms 0.044
_refine_ls_extinction_method none
_refine_ls_goodness_of_fit_ref 1.050
_refine_ls_hydrogen_treatment mixed
_refine_ls_matrix_type full
_refine_ls_number_parameters 163
_refine_ls_number_reflns 3167
_refine_ls_number_restraints 0
_refine_ls_restrained_S_all 1.050
_refine_ls_R_factor_all 0.0463
_refine_ls_R_factor_gt 0.0375
_refine_ls_shift/su_max 0.000
_refine_ls_shift/su_mean 0.000
_refine_ls_structure_factor_coef Fsqd
_refine_ls_weighting_details 'w=1/[\s^2^(Fo^2^)+(0.0622P)^2^+0.2925P] where P=(Fo^2^+2Fc^2^)/3'
_refine_ls_weighting_scheme calc
_refine_ls_wR_factor_gt 0.1069
_refine_ls_wR_factor_ref 0.1151
_reflns_Friedel_coverage 0.000
_reflns_number_gt 2678
_reflns_number_total 3167
_reflns_threshold_expression 'I > 2\s(I)'
_cod_data_source_file d3ce00137g2.cif
_cod_data_source_block complex-1
_cod_depositor_comments 'Adding full bibliography for 7246411--7246412.cif.'
_cod_original_sg_symbol_H-M 'P 21/n'
_cod_database_code 7246411
_shelx_shelxl_version_number 2018/3
_shelx_space_group_comment
;
The symmetry employed for this shelxl refinement is uniquely defined
by the following loop, which should always be used as a source of
symmetry information in preference to the above space-group names.
They are only intended as comments.
;
_shelx_estimated_absorpt_t_min 0.977
_shelx_estimated_absorpt_t_max 0.996

loop_
_space_group_symop_operation_xyz
'x, y, z'
'-x+1/2, y+1/2, -z+1/2'
'-x, -y, -z'
'x-1/2, -y-1/2, z-1/2'

loop_
_atom_site_label
_atom_site_type_symbol
_atom_site_fract_x
_atom_site_fract_y
_atom_site_fract_z
_atom_site_U_iso_or_equiv
_atom_site_adp_type
_atom_site_occupancy
_atom_site_site_symmetry_order
_atom_site_calc_flag
_atom_site_refinement_flags_posn
_atom_site_refinement_flags_adp
_atom_site_refinement_flags_occupancy
_atom_site_disorder_assembly
_atom_site_disorder_group
O1 O 0.33471(11) 0.36451(5) 0.47916(7) 0.02178(16) Uani 1 1 d . . . . .
O2 O 0.19927(12) 0.37669(5) 0.23218(7) 0.02621(18) Uani 1 1 d . . . . .
O3 O 0.61867(13) 0.38884(6) 1.02544(7) 0.02980(19) Uani 1 1 d . . . . .
N1 N 0.40325(11) 0.44975(6) 0.70586(7) 0.01907(17) Uani 1 1 d . . . . .
N2 N 0.46581(13) 0.45507(6) 0.83685(8) 0.02221(18) Uani 1 1 d . . . . .
N3 N 0.59551(14) 0.30156(6) 0.84524(9) 0.0276(2) Uani 1 1 d . . . . .
C1 C 0.25114(13) 0.44975(6) 0.43255(8) 0.01733(17) Uani 1 1 d . . . . .
C6 C 0.23893(12) 0.52840(6) 0.51075(8) 0.01735(17) Uani 1 1 d . . . . .
C7 C 0.31615(13) 0.52496(7) 0.64911(9) 0.01892(18) Uani 1 1 d . . . . .
H7 H 0.301939 0.579609 0.698861 0.023 Uiso 1 1 calc R U . . .
C3 C 0.08160(13) 0.54031(7) 0.24718(9) 0.02065(19) Uani 1 1 d . . . . .
H3 H 0.028677 0.544168 0.157342 0.025 Uiso 1 1 calc R U . . .
C2 C 0.17373(13) 0.45674(6) 0.29953(8) 0.01881(18) Uani 1 1 d . . . . .
C4 C 0.06496(13) 0.61958(7) 0.32458(9) 0.02002(19) Uani 1 1 d . . . . .
C5 C 0.14537(13) 0.61288(6) 0.45510(9) 0.01949(18) Uani 1 1 d . . . . .
H5 H 0.137248 0.666412 0.508255 0.023 Uiso 1 1 calc R U . . .
C10 C -0.04120(15) 0.70863(7) 0.26472(10) 0.0256(2) Uani 1 1 d . . . . .
H10A H -0.058938 0.752198 0.332227 0.038 Uiso 1 1 calc R U . . .
H10B H -0.167251 0.690262 0.210313 0.038 Uiso 1 1 calc R U . . .
H10C H 0.033674 0.741241 0.212775 0.038 Uiso 1 1 calc R U . . .
C8 C 0.56404(14) 0.38093(7) 0.90716(9) 0.02072(19) Uani 1 1 d . . . . .
C9 C 0.12386(17) 0.37869(8) 0.09675(10) 0.0288(2) Uani 1 1 d . . . . .
H9A H -0.016073 0.387553 0.076545 0.043 Uiso 1 1 calc R U . . .
H9B H 0.153540 0.317788 0.060018 0.043 Uiso 1 1 calc R U . . .
H9C H 0.182273 0.432089 0.060613 0.043 Uiso 1 1 calc R U . . .
H3A H 0.571(2) 0.3028(12) 0.7582(18) 0.046(5) Uiso 1 1 d . . . . .
H3B H 0.672(2) 0.2562(12) 0.8909(15) 0.036(4) Uiso 1 1 d . . . . .
H1 H 0.373(2) 0.3700(12) 0.5623(18) 0.045(5) Uiso 1 1 d . . . . .
H2 H 0.436(2) 0.5086(13) 0.8784(16) 0.040(4) Uiso 1 1 d . . . . .

loop_
_atom_site_aniso_label
_atom_site_aniso_U_11
_atom_site_aniso_U_22
_atom_site_aniso_U_33
_atom_site_aniso_U_23
_atom_site_aniso_U_13
_atom_site_aniso_U_12
O1 0.0286(4) 0.0164(3) 0.0178(3) 0.0005(2) 0.0011(3) 0.0028(2)
O2 0.0386(4) 0.0212(3) 0.0166(3) -0.0023(2) 0.0027(3) 0.0054(3)
O3 0.0418(4) 0.0275(4) 0.0174(3) 0.0005(3) 0.0025(3) 0.0100(3)
N1 0.0210(4) 0.0208(4) 0.0147(3) -0.0007(3) 0.0032(3) -0.0013(3)
N2 0.0298(4) 0.0203(4) 0.0147(3) -0.0007(3) 0.0022(3) 0.0038(3)
N3 0.0360(5) 0.0224(4) 0.0227(4) -0.0010(3) 0.0043(3) 0.0079(3)
C1 0.0178(4) 0.0163(4) 0.0173(4) 0.0014(3) 0.0033(3) -0.0007(3)
C6 0.0173(4) 0.0172(4) 0.0171(4) 0.0004(3) 0.0035(3) -0.0021(3)
C7 0.0211(4) 0.0181(4) 0.0174(4) -0.0012(3) 0.0045(3) -0.0020(3)
C3 0.0220(4) 0.0210(4) 0.0177(4) 0.0031(3) 0.0026(3) 0.0004(3)
C2 0.0208(4) 0.0180(4) 0.0172(4) -0.0004(3) 0.0040(3) -0.0006(3)
C4 0.0195(4) 0.0177(4) 0.0222(4) 0.0034(3) 0.0041(3) -0.0001(3)
C5 0.0208(4) 0.0164(4) 0.0211(4) -0.0001(3) 0.0051(3) -0.0003(3)
C10 0.0270(5) 0.0200(4) 0.0278(5) 0.0048(3) 0.0034(4) 0.0036(3)
C8 0.0223(4) 0.0205(4) 0.0189(4) 0.0009(3) 0.0045(3) 0.0005(3)
C9 0.0358(6) 0.0309(5) 0.0166(4) -0.0037(4) 0.0008(4) 0.0027(4)

loop_
_atom_type_symbol
_atom_type_description
_atom_type_scat_dispersion_real
_atom_type_scat_dispersion_imag
_atom_type_scat_source
C C 0.0033 0.0016 'International Tables Vol C Tables 4.2.6.8 and 6.1.1.4'
H H 0.0000 0.0000 'International Tables Vol C Tables 4.2.6.8 and 6.1.1.4'
N N 0.0061 0.0033 'International Tables Vol C Tables 4.2.6.8 and 6.1.1.4'
O O 0.0106 0.0060 'International Tables Vol C Tables 4.2.6.8 and 6.1.1.4'

loop_
_geom_angle_atom_site_label_1
_geom_angle_atom_site_label_2
_geom_angle_atom_site_label_3
_geom_angle
_geom_angle_site_symmetry_1
_geom_angle_site_symmetry_3
_geom_angle_publ_flag
C1 O1 H1 107.4(11) . . ?
C2 O2 C9 117.59(8) . . ?
C7 N1 N2 116.04(8) . . ?
C8 N2 N1 121.40(8) . . ?
C8 N2 H2 119.3(10) . . ?
N1 N2 H2 119.3(10) . . ?
C8 N3 H3A 119.1(11) . . ?
C8 N3 H3B 117.4(10) . . ?
H3A N3 H3B 120.7(15) . . ?
O1 C1 C6 122.96(8) . . ?
O1 C1 C2 117.40(8) . . ?
C6 C1 C2 119.64(8) . . ?
C1 C6 C5 119.28(8) . . ?
C1 C6 C7 121.91(8) . . ?
C5 C6 C7 118.80(8) . . ?
N1 C7 C6 121.81(8) . . ?
N1 C7 H7 119.1 . . ?
C6 C7 H7 119.1 . . ?
C2 C3 C4 121.16(8) . . ?
C2 C3 H3 119.4 . . ?
C4 C3 H3 119.4 . . ?
O2 C2 C3 125.41(8) . . ?
O2 C2 C1 114.59(8) . . ?
C3 C2 C1 120.00(8) . . ?
C5 C4 C3 118.46(8) . . ?
C5 C4 C10 121.78(9) . . ?
C3 C4 C10 119.76(8) . . ?
C4 C5 C6 121.44(8) . . ?
C4 C5 H5 119.3 . . ?
C6 C5 H5 119.3 . . ?
C4 C10 H10A 109.5 . . ?
C4 C10 H10B 109.5 . . ?
H10A C10 H10B 109.5 . . ?
C4 C10 H10C 109.5 . . ?
H10A C10 H10C 109.5 . . ?
H10B C10 H10C 109.5 . . ?
O3 C8 N3 122.51(9) . . ?
O3 C8 N2 119.33(9) . . ?
N3 C8 N2 118.16(9) . . ?
O2 C9 H9A 109.5 . . ?
O2 C9 H9B 109.5 . . ?
H9A C9 H9B 109.5 . . ?
O2 C9 H9C 109.5 . . ?
H9A C9 H9C 109.5 . . ?
H9B C9 H9C 109.5 . . ?

loop_
_geom_bond_atom_site_label_1
_geom_bond_atom_site_label_2
_geom_bond_distance
_geom_bond_site_symmetry_2
_geom_bond_publ_flag
O1 C1 1.3645(11) . ?
O1 H1 0.874(19) . ?
O2 C2 1.3658(11) . ?
O2 C9 1.4260(12) . ?
O3 C8 1.2428(12) . ?
N1 C7 1.2898(12) . ?
N1 N2 1.3739(11) . ?
N2 C8 1.3651(12) . ?
N2 H2 0.922(17) . ?
N3 C8 1.3376(13) . ?
N3 H3A 0.912(18) . ?
N3 H3B 0.898(16) . ?
C1 C6 1.3967(12) . ?
C1 C2 1.4069(12) . ?
C6 C5 1.4087(12) . ?
C6 C7 1.4576(12) . ?
C7 H7 0.9500 . ?
C3 C2 1.3838(13) . ?
C3 C4 1.4053(13) . ?
C3 H3 0.9500 . ?
C4 C5 1.3850(13) . ?
C4 C10 1.5096(13) . ?
C5 H5 0.9500 . ?
C10 H10A 0.9800 . ?
C10 H10B 0.9800 . ?
C10 H10C 0.9800 . ?
C9 H9A 0.9800 . ?
C9 H9B 0.9800 . ?
C9 H9C 0.9800 . ?

loop_
_geom_hbond_atom_site_label_D
_geom_hbond_atom_site_label_H
_geom_hbond_atom_site_label_A
_geom_hbond_distance_DH
_geom_hbond_distance_HA
_geom_hbond_distance_DA
_geom_hbond_angle_DHA
_geom_hbond_site_symmetry_A
_geom_hbond_publ_flag
C9 H9A O3 0.98 2.54 3.5136(15) 173.2 1_454 yes
N3 H3B O1 0.898(16) 2.125(16) 3.0172(11) 172.2(14) 4_666 yes
O1 H1 N1 0.874(19) 1.872(18) 2.6513(10) 147.5(16) . yes
N2 H2 O3 0.922(17) 1.861(18) 2.7805(11) 175.4(15) 3_667 yes
C9 H9A O3 0.98 2.54 3.5136(15) 173.2 1_454 yes
N3 H3B O1 0.898(16) 2.125(16) 3.0172(11) 172.2(14) 4_666 yes
O1 H1 N1 0.874(19) 1.872(18) 2.6513(10) 147.5(16) . yes
N2 H2 O3 0.922(17) 1.861(18) 2.7805(11) 175.4(15) 3_667 yes

loop_
_geom_torsion_atom_site_label_1
_geom_torsion_atom_site_label_2
_geom_torsion_atom_site_label_3
_geom_torsion_atom_site_label_4
_geom_torsion
_geom_torsion_site_symmetry_1
_geom_torsion_site_symmetry_2
_geom_torsion_site_symmetry_3
_geom_torsion_site_symmetry_4
_geom_torsion_publ_flag
C7 N1 N2 C8 -178.35(9) . . . . ?
O1 C1 C6 C5 -178.22(8) . . . . ?
C2 C1 C6 C5 1.35(13) . . . . ?
O1 C1 C6 C7 0.23(14) . . . . ?
C2 C1 C6 C7 179.80(8) . . . . ?
N2 N1 C7 C6 -178.74(8) . . . . ?
C1 C6 C7 N1 1.51(14) . . . . ?
C5 C6 C7 N1 179.97(9) . . . . ?
C9 O2 C2 C3 -0.48(15) . . . . ?
C9 O2 C2 C1 179.83(9) . . . . ?
C4 C3 C2 O2 -179.07(9) . . . . ?
C4 C3 C2 C1 0.60(14) . . . . ?
O1 C1 C2 O2 -2.40(12) . . . . ?
C6 C1 C2 O2 178.00(8) . . . . ?
O1 C1 C2 C3 177.89(8) . . . . ?
C6 C1 C2 C3 -1.70(13) . . . . ?
C2 C3 C4 C5 0.84(14) . . . . ?
C2 C3 C4 C10 -178.33(9) . . . . ?
C3 C4 C5 C6 -1.19(14) . . . . ?
C10 C4 C5 C6 177.96(9) . . . . ?
C1 C6 C5 C4 0.10(14) . . . . ?
C7 C6 C5 C4 -178.40(8) . . . . ?
N1 N2 C8 O3 179.74(9) . . . . ?
N1 N2 C8 N3 -1.11(14) . . . . ?
